data_2108086
loop_
_publ_author_name
'Hathwar, Venkatesha R.'
'Stingaciu, Marian'
'Richter, Bo'
'Overgaard, Jacob'
'Iversen, Bo B.'

_publ_section_title
;
 Variable-temperature structural studies on valence tautomerism in cobalt
 bis(dioxolene) molecular complexes
;
_journal_issue 2
_journal_name_full 'Acta Crystallographica Section B'
_journal_page_first 304
_journal_page_last 312
_journal_paper_doi 10.1107/S2052520616019235
_journal_volume 73
_journal_year 2017
_chemical_formula_sum 'C38 H44 Cl6 Co N2 O4'
_chemical_formula_weight 864.38
_chemical_name_systematic
;
 ?
;
_space_group_crystal_system triclinic
_space_group_IT_number 2
_space_group_name_Hall '-P 1'
_space_group_name_H-M_alt 'P -1'
_symmetry_space_group_name_Hall '-P 1'
_symmetry_space_group_name_H-M 'P -1'
_atom_sites_solution_hydrogens geom
_audit_creation_method SHELXL-2014
_cell_angle_alpha 91.565(3)
_cell_angle_beta 93.882(2)
_cell_angle_gamma 93.950(4)
_cell_formula_units_Z 1
_cell_length_a 8.7762(3)
_cell_length_b 10.5578(4)
_cell_length_c 11.4878(5)
_cell_measurement_reflns_used 20609
_cell_measurement_temperature 100(2)
_cell_measurement_theta_max 26.00
_cell_measurement_theta_min 2.33
_cell_volume 1058.92(7)
_computing_structure_refinement 'SHELXL-2014 (Sheldrick, 2014)'
_diffrn_ambient_temperature 100(2)
_diffrn_measured_fraction_theta_full 0.999
_diffrn_measured_fraction_theta_max 1.000
_diffrn_measurement_device_type 'SuperNova, Single source at offset), Atlas'
_diffrn_measurement_method '\w scans'
_diffrn_radiation_monochromator mirror
_diffrn_radiation_type MoK\a
_diffrn_radiation_wavelength 0.71073
_diffrn_reflns_av_R_equivalents 0.0655
_diffrn_reflns_limit_h_max 10
_diffrn_reflns_limit_h_min -10
_diffrn_reflns_limit_k_max 13
_diffrn_reflns_limit_k_min -13
_diffrn_reflns_limit_l_max 14
_diffrn_reflns_limit_l_min -14
_diffrn_reflns_number 20609
_diffrn_reflns_theta_full 25.242
_diffrn_reflns_theta_max 25.999
_diffrn_reflns_theta_min 2.332
_exptl_absorpt_coefficient_mu 0.823
_exptl_absorpt_correction_T_max 0.880
_exptl_absorpt_correction_T_min 0.833
_exptl_absorpt_correction_type multi-scan
_exptl_absorpt_process_details
;CrysAlisPro, Agilent Technologies, Version 1.171.37.35  Empirical absorption
correction using spherical harmonics, implemented in SCALE3 ABSPACK scaling
algorithm.'
;
_exptl_crystal_colour blue
_exptl_crystal_density_diffrn 1.355
_exptl_crystal_description block
_exptl_crystal_F_000 447
_exptl_crystal_size_max 0.230
_exptl_crystal_size_mid 0.200
_exptl_crystal_size_min 0.160
_refine_diff_density_max 0.695
_refine_diff_density_min -0.337
_refine_ls_extinction_method none
_refine_ls_goodness_of_fit_ref 1.035
_refine_ls_hydrogen_treatment constr
_refine_ls_matrix_type full
_refine_ls_number_parameters 238
_refine_ls_number_reflns 4160
_refine_ls_number_restraints 0
_refine_ls_restrained_S_all 1.035
_refine_ls_R_factor_all 0.0897
_refine_ls_R_factor_gt 0.0511
_refine_ls_shift/su_max 0.000
_refine_ls_shift/su_mean 0.000
_refine_ls_structure_factor_coef Fsqd
_refine_ls_weighting_details 'w=1/[\s^2^(Fo^2^)+(0.0392P)^2^+1.9348P] where P=(Fo^2^+2Fc^2^)/3'
_refine_ls_weighting_scheme calc
_refine_ls_wR_factor_gt 0.1038
_refine_ls_wR_factor_ref 0.1252
_reflns_number_gt 2864
_reflns_number_total 4160
_reflns_threshold_expression 'I > 2\s(I)'
_cod_data_source_file ps5056sup1.cif
_cod_data_source_block 4_100K
_cod_database_code 2108086
_shelx_space_group_comment
;
The symmetry employed for this shelxl refinement is uniquely defined
by the following loop, which should always be used as a source of
symmetry information in preference to the above space-group names.
They are only intended as comments.
;
_shelxl_version_number 201.4

loop_
_space_group_symop_operation_xyz
'x, y, z'
'-x, -y, -z'

loop_
_atom_site_type_symbol
_atom_site_label
_atom_site_fract_x
_atom_site_fract_y
_atom_site_fract_z
_atom_site_U_iso_or_equiv
_atom_site_adp_type
_atom_site_calc_flag
_atom_site_occupancy
C C1 0.5502(4) 0.0988(3) 0.7292(3) 0.0220(8) Uani d 1
C C2 0.7024(4) 0.1068(3) 0.6829(3) 0.0221(8) Uani d 1
C C3 0.8332(4) 0.1586(3) 0.7555(3) 0.0231(8) Uani d 1
C C4 0.8061(4) 0.2001(3) 0.8665(3) 0.0258(8) Uani d 1
H H4 0.8912 0.2353 0.9151 0.031 Uiso calc 1
C C5 0.6584(4) 0.1940(3) 0.9143(3) 0.0256(8) Uani d 1
C C6 0.5342(4) 0.1426(3) 0.8450(3) 0.0249(8) Uani d 1
H H6 0.4361 0.1363 0.8754 0.030 Uiso calc 1
C C7 0.9935(4) 0.1664(3) 0.7089(3) 0.0272(8) Uani d 1
C C8 0.9955(4) 0.2473(4) 0.5994(3) 0.0303(9) Uani d 1
H H8A 0.9591 0.3308 0.6174 0.045 Uiso calc 1
H H8B 0.9285 0.2047 0.5364 0.045 Uiso calc 1
H H8C 1.1002 0.2579 0.5747 0.045 Uiso calc 1
C C9 1.0370(4) 0.0311(4) 0.6780(4) 0.0330(9) Uani d 1
H H9A 1.1424 0.0347 0.6544 0.050 Uiso calc 1
H H9B 0.9674 -0.0056 0.6137 0.050 Uiso calc 1
H H9C 1.0289 -0.0218 0.7464 0.050 Uiso calc 1
C C10 1.1146(4) 0.2270(4) 0.7997(4) 0.0378(10) Uani d 1
H H10A 1.0869 0.3121 0.8223 0.057 Uiso calc 1
H H10B 1.2146 0.2333 0.7662 0.057 Uiso calc 1
H H10C 1.1199 0.1744 0.8686 0.057 Uiso calc 1
C C11 0.6455(4) 0.2468(4) 1.0383(3) 0.0319(9) Uani d 1
C C12 0.7501(5) 0.1782(4) 1.1247(4) 0.0400(10) Uani d 1
H H12A 0.8560 0.1892 1.1026 0.060 Uiso calc 1
H H12B 0.7173 0.0875 1.1230 0.060 Uiso calc 1
H H12C 0.7438 0.2142 1.2036 0.060 Uiso calc 1
C C13 0.4810(5) 0.2291(5) 1.0769(4) 0.0444(11) Uani d 1
H H13A 0.4784 0.2619 1.1574 0.067 Uiso calc 1
H H13B 0.4471 0.1386 1.0728 0.067 Uiso calc 1
H H13C 0.4126 0.2755 1.0253 0.067 Uiso calc 1
C C14 0.6962(5) 0.3890(4) 1.0430(4) 0.0436(11) Uani d 1
H H14A 0.6921 0.4232 1.1228 0.065 Uiso calc 1
H H14B 0.6276 0.4337 0.9900 0.065 Uiso calc 1
H H14C 0.8012 0.4010 1.0191 0.065 Uiso calc 1
C C15 0.5815(4) 0.2739(3) 0.4284(3) 0.0256(8) Uani d 1
H H15 0.6804 0.2510 0.4551 0.031 Uiso calc 1
C C16 0.5663(4) 0.3940(3) 0.3853(3) 0.0273(8) Uani d 1
C C17 0.4234(5) 0.4288(3) 0.3450(3) 0.0289(9) Uani d 1
C C18 0.2996(4) 0.3394(3) 0.3506(3) 0.0285(8) Uani d 1
C C19 0.3240(4) 0.2215(3) 0.3950(3) 0.0252(8) Uani d 1
H H19 0.2391 0.1611 0.3979 0.030 Uiso calc 1
N N1 0.4627(3) 0.1893(3) 0.4338(3) 0.0239(7) Uani d 1
O O1 0.4369(3) 0.0530(2) 0.6608(2) 0.0252(6) Uani d 1
O O2 0.7091(3) 0.0656(2) 0.5762(2) 0.0232(5) Uani d 1
Cl Cl1 0.11666(12) 0.37263(10) 0.30215(10) 0.0451(3) Uani d 1
Cl Cl2 0.40023(14) 0.57621(9) 0.28883(9) 0.0442(3) Uani d 1
Cl Cl3 0.72867(12) 0.49668(9) 0.38213(9) 0.0388(3) Uani d 1
Co Co1 0.5000 0.0000 0.5000 0.02276(19) Uani d 1

loop_
_atom_site_aniso_label
_atom_site_aniso_U_11
_atom_site_aniso_U_22
_atom_site_aniso_U_33
_atom_site_aniso_U_12
_atom_site_aniso_U_13
_atom_site_aniso_U_23
C1 0.0207(18) 0.0179(17) 0.027(2) 0.0021(14) -0.0033(15) 0.0044(14)
C2 0.0225(18) 0.0167(17) 0.027(2) 0.0009(14) -0.0004(15) 0.0048(15)
C3 0.0200(18) 0.0196(18) 0.029(2) 0.0012(14) -0.0024(15) 0.0047(15)
C4 0.0214(19) 0.0232(19) 0.032(2) 0.0007(14) -0.0039(16) 0.0006(16)
C5 0.028(2) 0.0240(19) 0.025(2) 0.0045(15) 0.0018(16) 0.0038(15)
C6 0.0191(18) 0.0239(19) 0.032(2) 0.0025(14) 0.0027(16) 0.0048(15)
C7 0.0167(18) 0.030(2) 0.033(2) -0.0034(15) -0.0019(16) 0.0007(16)
C8 0.0185(19) 0.035(2) 0.036(2) -0.0075(15) 0.0023(16) 0.0033(17)
C9 0.0173(19) 0.037(2) 0.045(3) 0.0050(16) 0.0013(17) 0.0019(18)
C10 0.023(2) 0.049(3) 0.040(3) -0.0042(18) -0.0020(18) -0.002(2)
C11 0.032(2) 0.034(2) 0.029(2) 0.0015(17) 0.0000(17) -0.0015(17)
C12 0.039(2) 0.050(3) 0.030(2) -0.0004(19) -0.0028(19) 0.0042(19)
C13 0.033(2) 0.069(3) 0.031(2) 0.005(2) 0.0045(19) -0.010(2)
C14 0.054(3) 0.045(3) 0.031(2) 0.004(2) 0.004(2) -0.0040(19)
C15 0.026(2) 0.030(2) 0.0203(19) -0.0017(15) 0.0010(15) -0.0010(15)
C16 0.031(2) 0.030(2) 0.020(2) -0.0053(16) 0.0017(16) -0.0021(15)
C17 0.043(2) 0.0221(19) 0.022(2) 0.0035(16) 0.0038(17) -0.0002(15)
C18 0.027(2) 0.030(2) 0.028(2) 0.0062(16) -0.0031(16) -0.0007(16)
C19 0.0230(19) 0.0257(19) 0.027(2) 0.0023(15) 0.0035(16) 0.0001(15)
N1 0.0222(16) 0.0233(16) 0.0255(17) -0.0013(12) 0.0004(13) 0.0019(13)
O1 0.0190(13) 0.0281(13) 0.0282(14) 0.0004(10) -0.0012(11) 0.0026(11)
O2 0.0180(12) 0.0247(13) 0.0265(15) -0.0002(10) 0.0002(10) 0.0004(10)
Cl1 0.0359(6) 0.0425(6) 0.0574(7) 0.0145(5) -0.0069(5) 0.0071(5)
Cl2 0.0692(8) 0.0242(5) 0.0397(6) 0.0080(5) -0.0003(5) 0.0077(4)
Cl3 0.0436(6) 0.0316(5) 0.0391(6) -0.0147(4) 0.0054(5) 0.0008(4)
Co1 0.0180(4) 0.0224(4) 0.0272(4) -0.0009(3) -0.0013(3) 0.0011(3)

loop_
_atom_type_symbol
_atom_type_description
_atom_type_scat_dispersion_real
_atom_type_scat_dispersion_imag
_atom_type_scat_source
C C 0.0033 0.0016 'International Tables Vol C Tables 4.2.6.8 and 6.1.1.4'
H H 0.0000 0.0000 'International Tables Vol C Tables 4.2.6.8 and 6.1.1.4'
N N 0.0061 0.0033 'International Tables Vol C Tables 4.2.6.8 and 6.1.1.4'
O O 0.0106 0.0060 'International Tables Vol C Tables 4.2.6.8 and 6.1.1.4'
Cl Cl 0.1484 0.1585 'International Tables Vol C Tables 4.2.6.8 and 6.1.1.4'
Co Co 0.3494 0.9721 'International Tables Vol C Tables 4.2.6.8 and 6.1.1.4'

loop_
_geom_angle_atom_site_label_1
_geom_angle_atom_site_label_2
_geom_angle_atom_site_label_3
_geom_angle_site_symmetry_1
_geom_angle_site_symmetry_3
_geom_angle
O1 C1 C6 . . 123.1(3)
O1 C1 C2 . . 117.5(3)
C6 C1 C2 . . 119.4(3)
O2 C2 C3 . . 123.9(3)
O2 C2 C1 . . 116.3(3)
C3 C2 C1 . . 119.8(3)
C4 C3 C2 . . 116.7(3)
C4 C3 C7 . . 122.9(3)
C2 C3 C7 . . 120.5(3)
C3 C4 C5 . . 124.9(3)
C6 C5 C4 . . 118.1(3)
C6 C5 C11 . . 122.9(3)
C4 C5 C11 . . 119.0(3)
C5 C6 C1 . . 121.1(3)
C10 C7 C3 . . 111.6(3)
C10 C7 C8 . . 107.9(3)
C3 C7 C8 . . 110.3(3)
C10 C7 C9 . . 108.4(3)
C3 C7 C9 . . 109.0(3)
C8 C7 C9 . . 109.6(3)
C5 C11 C14 . . 108.7(3)
C5 C11 C12 . . 109.9(3)
C14 C11 C12 . . 109.1(3)
C5 C11 C13 . . 112.2(3)
C14 C11 C13 . . 109.0(3)
C12 C11 C13 . . 107.9(3)
N1 C15 C16 . . 122.4(3)
C17 C16 C15 . . 119.7(3)
C17 C16 Cl3 . . 121.6(3)
C15 C16 Cl3 . . 118.6(3)
C16 C17 C18 . . 117.4(3)
C16 C17 Cl2 . . 121.1(3)
C18 C17 Cl2 . . 121.4(3)
C19 C18 C17 . . 119.4(3)
C19 C18 Cl1 . . 119.3(3)
C17 C18 Cl1 . . 121.3(3)
N1 C19 C18 . . 122.4(3)
C15 N1 C19 . . 118.5(3)
C15 N1 Co1 . . 119.5(2)
C19 N1 Co1 . . 121.9(2)
C1 O1 Co1 . . 112.9(2)
C2 O2 Co1 . . 112.9(2)
O1 Co1 O1 2_656 . 180.00(5)
O1 Co1 O2 2_656 2_656 80.35(9)
O1 Co1 O2 . 2_656 99.65(9)
O1 Co1 O2 2_656 . 99.65(9)
O1 Co1 O2 . . 80.35(9)
O2 Co1 O2 2_656 . 180.00(14)
O1 Co1 N1 2_656 . 88.84(10)
O1 Co1 N1 . . 91.16(10)
O2 Co1 N1 2_656 . 89.50(10)
O2 Co1 N1 . . 90.50(10)
O1 Co1 N1 2_656 2_656 91.16(10)
O1 Co1 N1 . 2_656 88.84(10)
O2 Co1 N1 2_656 2_656 90.50(10)
O2 Co1 N1 . 2_656 89.50(10)
N1 Co1 N1 . 2_656 180.0

loop_
_geom_bond_atom_site_label_1
_geom_bond_atom_site_label_2
_geom_bond_site_symmetry_2
_geom_bond_distance
C1 O1 . 1.284(4)
C1 C6 . 1.415(5)
C1 C2 . 1.469(5)
C2 O2 . 1.295(4)
C2 C3 . 1.439(5)
C3 C4 . 1.377(5)
C3 C7 . 1.537(5)
C4 C5 . 1.439(5)
C5 C6 . 1.376(5)
C5 C11 . 1.530(5)
C7 C10 . 1.532(5)
C7 C8 . 1.540(5)
C7 C9 . 1.542(5)
C11 C14 . 1.535(6)
C11 C12 . 1.536(5)
C11 C13 . 1.540(5)
C15 N1 . 1.331(4)
C15 C16 . 1.385(5)
C16 C17 . 1.384(5)
C16 Cl3 . 1.733(4)
C17 C18 . 1.395(5)
C17 Cl2 . 1.720(4)
C18 C19 . 1.383(5)
C18 Cl1 . 1.726(4)
C19 N1 . 1.337(4)
N1 Co1 . 2.195(3)
O1 Co1 . 2.038(2)
O2 Co1 . 2.047(2)
Co1 O1 2_656 2.038(2)
Co1 O2 2_656 2.047(2)
Co1 N1 2_656 2.195(3)

loop_
_geom_torsion_atom_site_label_1
_geom_torsion_atom_site_label_2
_geom_torsion_atom_site_label_3
_geom_torsion_atom_site_label_4
_geom_torsion
O1 C1 C2 O2 -0.5(4)
C6 C1 C2 O2 -179.8(3)
O1 C1 C2 C3 179.4(3)
C6 C1 C2 C3 0.1(5)
O2 C2 C3 C4 179.0(3)
C1 C2 C3 C4 -0.9(4)
O2 C2 C3 C7 -0.7(5)
C1 C2 C3 C7 179.4(3)
C2 C3 C4 C5 0.7(5)
C7 C3 C4 C5 -179.6(3)
C3 C4 C5 C6 0.3(5)
C3 C4 C5 C11 -178.6(3)
C4 C5 C6 C1 -1.1(5)
C11 C5 C6 C1 177.8(3)
O1 C1 C6 C5 -178.3(3)
C2 C1 C6 C5 0.9(5)
C4 C3 C7 C10 -0.9(5)
C2 C3 C7 C10 178.8(3)
C4 C3 C7 C8 -120.8(4)
C2 C3 C7 C8 58.9(4)
C4 C3 C7 C9 118.8(4)
C2 C3 C7 C9 -61.5(4)
C6 C5 C11 C14 -117.8(4)
C4 C5 C11 C14 61.1(4)
C6 C5 C11 C12 122.9(4)
C4 C5 C11 C12 -58.2(4)
C6 C5 C11 C13 2.8(5)
C4 C5 C11 C13 -178.3(3)
N1 C15 C16 C17 -0.6(5)
N1 C15 C16 Cl3 180.0(3)
C15 C16 C17 C18 0.3(5)
Cl3 C16 C17 C18 179.7(3)
C15 C16 C17 Cl2 -179.1(3)
Cl3 C16 C17 Cl2 0.3(5)
C16 C17 C18 C19 -0.2(5)
Cl2 C17 C18 C19 179.1(3)
C16 C17 C18 Cl1 -179.7(3)
Cl2 C17 C18 Cl1 -0.3(5)
C17 C18 C19 N1 0.4(6)
Cl1 C18 C19 N1 179.9(3)
C16 C15 N1 C19 0.7(5)
C16 C15 N1 Co1 178.6(3)
C18 C19 N1 C15 -0.7(5)
C18 C19 N1 Co1 -178.5(3)
C6 C1 O1 Co1 179.7(2)
C2 C1 O1 Co1 0.5(3)
C3 C2 O2 Co1 -179.6(2)
C1 C2 O2 Co1 0.3(3)

_cod_database_fobs_code 2108086
